data_7127398
loop_
_publ_author_name
'Taylor, Jordan W.'
'Harman, W. Hill'

_publ_section_title
;
 H<sub>2</sub> evolution from H<sub>2</sub>O via O-H oxidative addition
 across a 9,10-diboraanthracene.
;
_journal_issue 89
_journal_name_full 'Chemical communications (Cambridge, England)'
_journal_page_first 13804
_journal_page_last 13807
_journal_paper_doi 10.1039/d0cc05261b
_journal_volume 56
_journal_year 2020
_chemical_formula_sum 'C48 H69.47 Au B2 K O7.53 P2'
_chemical_formula_weight 1086.53
_space_group_crystal_system triclinic
_space_group_IT_number 2
_space_group_name_Hall '-P 1'
_space_group_name_H-M_alt 'P -1'
_atom_sites_solution_hydrogens geom
_atom_sites_solution_primary direct
_atom_sites_solution_secondary difmap
_audit_creation_method SHELXL-2018/3
_audit_update_record
;
2020-07-23 deposited with the CCDC.	2020-10-08 downloaded from the CCDC.
;
_cell_angle_alpha 77.4593(5)
_cell_angle_beta 77.1738(5)
_cell_angle_gamma 68.9764(5)
_cell_formula_units_Z 2
_cell_length_a 11.5721(3)
_cell_length_b 13.3494(4)
_cell_length_c 17.4347(5)
_cell_measurement_reflns_used 9371
_cell_measurement_temperature 100(2)
_cell_measurement_theta_max 31.59
_cell_measurement_theta_min 2.42
_cell_volume 2423.17(12)
_computing_cell_refinement 'Bruker SAINT 8.34a, 2013'
_computing_data_collection 'Bruker APEX2 2014.1-1, 2014'
_computing_data_reduction 'Bruker SAINT 8.34a, 2013'
_computing_molecular_graphics 'Bruker SHELXTL'
_computing_publication_material 'Bruker SHELXTL'
_computing_structure_refinement 'SHELXL-2018/3 (Sheldrick, 2018)'
_computing_structure_solution 'Bruker SHELXTL 2018/2 (XT)'
_diffrn_ambient_temperature 100(2)
_diffrn_measured_fraction_theta_full 0.999
_diffrn_measured_fraction_theta_max 0.999
_diffrn_measurement_device_type 'Bruker SMART APEX II CCD'
_diffrn_measurement_method '\w scans'
_diffrn_radiation_type MoK\a
_diffrn_radiation_wavelength 0.71073
_diffrn_reflns_av_R_equivalents 0.0197
_diffrn_reflns_av_unetI/netI 0.0113
_diffrn_reflns_Laue_measured_fraction_full 0.999
_diffrn_reflns_Laue_measured_fraction_max 0.999
_diffrn_reflns_limit_h_max 15
_diffrn_reflns_limit_h_min -15
_diffrn_reflns_limit_k_max 17
_diffrn_reflns_limit_k_min -17
_diffrn_reflns_limit_l_max 23
_diffrn_reflns_limit_l_min -23
_diffrn_reflns_number 84102
_diffrn_reflns_point_group_measured_fraction_full 0.999
_diffrn_reflns_point_group_measured_fraction_max 0.999
_diffrn_reflns_theta_full 25.242
_diffrn_reflns_theta_max 28.282
_diffrn_reflns_theta_min 1.653
_diffrn_source 'fine-focus sealed tube'
_exptl_absorpt_coefficient_mu 3.237
_exptl_absorpt_correction_T_max 0.5650
_exptl_absorpt_correction_T_min 0.4717
_exptl_absorpt_correction_type multi-scan
_exptl_absorpt_process_details 'Bruker SADABS 2012/1'
_exptl_crystal_colour colourless
_exptl_crystal_density_diffrn 1.489
_exptl_crystal_density_method 'not measured'
_exptl_crystal_description 'prism frag'
_exptl_crystal_F_000 1111
_exptl_crystal_size_max 0.442
_exptl_crystal_size_mid 0.355
_exptl_crystal_size_min 0.336
_refine_diff_density_max 0.607
_refine_diff_density_min -0.558
_refine_diff_density_rms 0.055
_refine_ls_extinction_method none
_refine_ls_goodness_of_fit_ref 1.076
_refine_ls_hydrogen_treatment constr
_refine_ls_matrix_type full
_refine_ls_number_parameters 923
_refine_ls_number_reflns 12016
_refine_ls_number_restraints 1216
_refine_ls_restrained_S_all 1.065
_refine_ls_R_factor_all 0.0148
_refine_ls_R_factor_gt 0.0141
_refine_ls_shift/su_max 0.007
_refine_ls_shift/su_mean 0.000
_refine_ls_structure_factor_coef Fsqd
_refine_ls_weighting_details 'w=1/[\s^2^(Fo^2^)+(0.0167P)^2^+1.4558P] where P=(Fo^2^+2Fc^2^)/3'
_refine_ls_weighting_scheme calc
_refine_ls_wR_factor_gt 0.0355
_refine_ls_wR_factor_ref 0.0357
_reflns_Friedel_coverage 0.000
_reflns_number_gt 11673
_reflns_number_total 12016
_reflns_threshold_expression 'I > 2\s(I)'
_cod_data_source_file d0cc05261b2.cif
_cod_data_source_block hh264JT130
_cod_depositor_comments 'Adding full bibliography for 7127396--7127399.cif.'
_cod_database_code 7127398
_shelx_shelxl_version_number 2018/3
_shelx_space_group_comment
; 
The symmetry employed for this shelxl refinement is uniquely defined 
by the following loop, which should always be used as a source of 
symmetry information in preference to the above space-group names. 
They are only intended as comments. 
;
_shelx_estimated_absorpt_t_min 0.329
_shelx_estimated_absorpt_t_max 0.409

loop_
_space_group_symop_operation_xyz
'x, y, z'
'-x, -y, -z'

loop_
_atom_site_label
_atom_site_type_symbol
_atom_site_fract_x
_atom_site_fract_y
_atom_site_fract_z
_atom_site_U_iso_or_equiv
_atom_site_adp_type
_atom_site_occupancy
_atom_site_site_symmetry_order
_atom_site_calc_flag
_atom_site_refinement_flags_posn
_atom_site_refinement_flags_adp
_atom_site_refinement_flags_occupancy
_atom_site_disorder_assembly
_atom_site_disorder_group
Au1 Au 0.72621(2) 0.56911(2) 0.72061(2) 0.01498(2) Uani 1 1 d . . . . .
B1A B 0.5917(5) 0.8352(4) 0.7409(3) 0.0128(9) Uani 0.523(2) 1 d D U P A 1
O1A O 0.5786(3) 0.9371(2) 0.7729(2) 0.0344(7) Uani 0.523(2) 1 d D U P A 1
H1A H 0.548275 0.931479 0.821501 0.041 Uiso 0.523(2) 1 calc R U P A 1
O2A O 0.8011(6) 0.7918(4) 0.8624(4) 0.0407(12) Uani 0.308(3) 1 d D U P A 3
O2A2 O 0.8574(8) 0.7843(5) 0.8299(5) 0.0407(12) Uani 0.215(3) 1 d D U P A 4
C1A C 0.7290(4) 0.7998(3) 0.6862(2) 0.0126(7) Uani 0.523(2) 1 d D U P A 1
C2A C 0.7481(4) 0.8312(3) 0.6032(2) 0.0165(8) Uani 0.523(2) 1 d D U P A 1
H2B H 0.677853 0.876189 0.578405 0.020 Uiso 0.523(2) 1 calc R U P A 1
C3A C 0.8643(4) 0.7998(3) 0.5559(2) 0.0202(8) Uani 0.523(2) 1 d D U P A 1
H3C H 0.872833 0.822320 0.499978 0.024 Uiso 0.523(2) 1 calc R U P A 1
C4A C 0.9689(4) 0.7345(4) 0.5916(3) 0.0241(9) Uani 0.523(2) 1 d D U P A 1
H4C H 1.049389 0.711149 0.560246 0.029 Uiso 0.523(2) 1 calc R U P A 1
C5A C 0.9532(4) 0.7042(4) 0.6738(3) 0.0204(9) Uani 0.523(2) 1 d D U P A 1
H5C H 1.025216 0.661462 0.697641 0.025 Uiso 0.523(2) 1 calc R U P A 1
C6A C 0.8363(4) 0.7337(4) 0.7234(3) 0.0161(8) Uani 0.523(2) 1 d D U P A 1
B2A B 0.8208(5) 0.6975(5) 0.8186(3) 0.0146(9) Uani 0.523(2) 1 d D U P A 1
C7A C 0.6866(5) 0.6802(7) 0.8546(4) 0.0129(10) Uani 0.523(2) 1 d D U P A 1
C8A C 0.6673(7) 0.6104(7) 0.9260(5) 0.0185(13) Uani 0.523(2) 1 d D U P A 1
H8C H 0.737748 0.567700 0.951346 0.022 Uiso 0.523(2) 1 calc R U P A 1
C9A C 0.5519(6) 0.6007(6) 0.9611(4) 0.0193(12) Uani 0.523(2) 1 d D U P A 1
H9C H 0.543776 0.552222 1.009149 0.023 Uiso 0.523(2) 1 calc R U P A 1
C10A C 0.4471(5) 0.6635(5) 0.9249(4) 0.0173(10) Uani 0.523(2) 1 d D U P A 1
H10E H 0.366812 0.657384 0.947411 0.021 Uiso 0.523(2) 1 calc R U P A 1
C11A C 0.4619(7) 0.7345(7) 0.8558(5) 0.0160(11) Uani 0.523(2) 1 d D U P A 1
H11E H 0.389387 0.779286 0.833136 0.019 Uiso 0.523(2) 1 calc R U P A 1
C12A C 0.5784(5) 0.7440(6) 0.8175(4) 0.0103(10) Uani 0.523(2) 1 d D U P A 1
C13A C 0.4834(5) 0.8660(5) 0.6838(3) 0.0129(10) Uani 0.523(2) 1 d D U P A 1
C14A C 0.4670(8) 0.7938(9) 0.6405(5) 0.0151(7) Uani 0.523(2) 1 d D U P A 1
C15A C 0.3905(13) 0.8337(8) 0.5811(8) 0.0186(12) Uani 0.523(2) 1 d D U P A 1
H15A H 0.381543 0.784094 0.553029 0.022 Uiso 0.523(2) 1 calc R U P A 1
C16A C 0.3276(8) 0.9441(7) 0.5623(5) 0.0215(14) Uani 0.523(2) 1 d D U P A 1
H16A H 0.278718 0.970217 0.520534 0.026 Uiso 0.523(2) 1 calc R U P A 1
C17A C 0.3378(5) 1.0143(5) 0.6055(3) 0.0190(9) Uani 0.523(2) 1 d D U P A 1
H17A H 0.292824 1.089609 0.594897 0.023 Uiso 0.523(2) 1 calc R U P A 1
C18A C 0.4133(4) 0.9762(4) 0.6648(3) 0.0168(9) Uani 0.523(2) 1 d D U P A 1
H18A H 0.417750 1.027031 0.693689 0.020 Uiso 0.523(2) 1 calc R U P A 1
P1 P 0.54614(3) 0.64112(3) 0.66183(2) 0.01383(6) Uani 1 1 d . . . . .
C19A C 0.57382(14) 0.58902(14) 0.56678(9) 0.0228(3) Uani 1 1 d . . . . .
H19A H 0.491948 0.612775 0.546953 0.027 Uiso 1 1 calc R U . . .
C20A C 0.66380(18) 0.63725(19) 0.50459(10) 0.0379(4) Uani 1 1 d . . . . .
H20A H 0.741861 0.620563 0.525232 0.057 Uiso 1 1 calc R U . . .
H20B H 0.624849 0.716151 0.493158 0.057 Uiso 1 1 calc R U . . .
H20C H 0.682188 0.605856 0.455623 0.057 Uiso 1 1 calc R U . . .
C21A C 0.62494(16) 0.46535(15) 0.57890(11) 0.0296(4) Uani 1 1 d . . . . .
H21A H 0.642592 0.439835 0.527557 0.044 Uiso 1 1 calc R U . . .
H21B H 0.562719 0.436246 0.615127 0.044 Uiso 1 1 calc R U . . .
H21C H 0.702356 0.440449 0.601821 0.044 Uiso 1 1 calc R U . . .
C22A C 0.41545(13) 0.59848(11) 0.72685(9) 0.0169(3) Uani 1 1 d . . . . .
H22A H 0.371186 0.655446 0.762010 0.020 Uiso 1 1 calc R U . . .
C23A C 0.31565(15) 0.59514(14) 0.68340(11) 0.0262(3) Uani 1 1 d . . . . .
H23A H 0.352892 0.537986 0.649656 0.039 Uiso 1 1 calc R U . . .
H23B H 0.283755 0.665402 0.650275 0.039 Uiso 1 1 calc R U . . .
H23C H 0.246504 0.579912 0.722477 0.039 Uiso 1 1 calc R U . . .
C24A C 0.46257(14) 0.49206(13) 0.78290(10) 0.0238(3) Uani 1 1 d . . . . .
H24A H 0.391034 0.476024 0.818693 0.036 Uiso 1 1 calc R U . . .
H24B H 0.518966 0.499195 0.814290 0.036 Uiso 1 1 calc R U . . .
H24C H 0.507853 0.432899 0.751545 0.036 Uiso 1 1 calc R U . . .
C25A C 0.95218(17) 0.59139(13) 0.83914(11) 0.0280(4) Uani 1 1 d . . . . .
C26A C 0.98286(14) 0.48195(12) 0.82950(9) 0.0206(3) Uani 1 1 d . . . . .
C27A C 1.07769(14) 0.39928(13) 0.86663(9) 0.0213(3) Uani 1 1 d . . . . .
H27A H 1.093858 0.325895 0.861440 0.026 Uiso 1 1 calc R U . . .
C28A C 1.14823(14) 0.42318(14) 0.91084(9) 0.0230(3) Uani 1 1 d . . . . .
H28A H 1.211299 0.366763 0.936379 0.028 Uiso 1 1 calc R U . . .
C29A C 1.12497(15) 0.53047(14) 0.91697(9) 0.0245(3) Uani 1 1 d . . . . .
H29A H 1.175018 0.548637 0.944631 0.029 Uiso 1 1 calc R U . . .
C30A C 1.02874(17) 0.61129(14) 0.88277(11) 0.0287(4) Uani 1 1 d . . . . .
H30A H 1.013369 0.684148 0.888994 0.034 Uiso 1 1 calc R U . . .
P2 P 0.90672(3) 0.44346(3) 0.76436(2) 0.01590(7) Uani 1 1 d . . . . .
C31A C 1.03431(15) 0.40353(16) 0.67861(9) 0.0303(4) Uani 1 1 d . . . . .
H31A H 1.080734 0.456761 0.667872 0.036 Uiso 1 1 calc R U . . .
C32A C 0.98068(18) 0.4170(2) 0.60281(11) 0.0491(6) Uani 1 1 d . . . . .
H32A H 1.049525 0.399766 0.558342 0.074 Uiso 1 1 calc R U . . .
H32B H 0.926143 0.492085 0.590901 0.074 Uiso 1 1 calc R U . . .
H32C H 0.932055 0.367700 0.610687 0.074 Uiso 1 1 calc R U . . .
C33A C 1.13197(16) 0.29101(18) 0.69358(11) 0.0371(4) Uani 1 1 d . . . . .
H33A H 1.091396 0.235362 0.703585 0.056 Uiso 1 1 calc R U . . .
H33B H 1.169549 0.286139 0.739968 0.056 Uiso 1 1 calc R U . . .
H33C H 1.197476 0.279511 0.646774 0.056 Uiso 1 1 calc R U . . .
C34A C 0.87954(13) 0.31635(11) 0.81873(8) 0.0162(3) Uani 1 1 d . . . . .
H34A H 0.962086 0.262288 0.830112 0.019 Uiso 1 1 calc R U . . .
C35A C 0.79359(15) 0.33670(13) 0.89805(9) 0.0234(3) Uani 1 1 d . . . . .
H35A H 0.713098 0.391606 0.888258 0.035 Uiso 1 1 calc R U . . .
H35B H 0.832876 0.362557 0.930605 0.035 Uiso 1 1 calc R U . . .
H35C H 0.779662 0.268980 0.926151 0.035 Uiso 1 1 calc R U . . .
C36A C 0.82399(16) 0.26819(13) 0.76970(10) 0.0261(3) Uani 1 1 d . . . . .
H36A H 0.806714 0.203431 0.801412 0.039 Uiso 1 1 calc R U . . .
H36B H 0.883812 0.248265 0.721591 0.039 Uiso 1 1 calc R U . . .
H36C H 0.745817 0.322001 0.754648 0.039 Uiso 1 1 calc R U . . .
K1 K 0.7734(2) 0.9833(2) 0.80121(18) 0.0210(4) Uani 0.523(2) 1 d D . P A 1
O1C O 0.5891(4) 1.1905(3) 0.7428(2) 0.0261(8) Uani 0.523(2) 1 d D . P A 1
C1C C 0.5887(4) 1.1796(4) 0.6643(3) 0.0282(8) Uani 0.523(2) 1 d D . P A 1
H1C H 0.520630 1.240545 0.641475 0.034 Uiso 0.523(2) 1 calc R U P A 1
H1D H 0.574963 1.110789 0.663678 0.034 Uiso 0.523(2) 1 calc R U P A 1
C2C C 0.7134(4) 1.1801(3) 0.6166(2) 0.0234(7) Uani 0.523(2) 1 d D . P A 1
H2C H 0.711308 1.185531 0.559370 0.028 Uiso 0.523(2) 1 calc R U P A 1
H2D H 0.732485 1.243636 0.624098 0.028 Uiso 0.523(2) 1 calc R U P A 1
O2C O 0.8075(3) 1.0828(2) 0.64194(18) 0.0248(6) Uani 0.523(2) 1 d D . P A 1
C3C C 0.9265(4) 1.0783(3) 0.5992(2) 0.0292(8) Uani 0.523(2) 1 d D . P A 1
H3A H 0.948493 1.140731 0.605877 0.035 Uiso 0.523(2) 1 calc R U P A 1
H3B H 0.927573 1.081089 0.541888 0.035 Uiso 0.523(2) 1 calc R U P A 1
C4C C 1.0189(4) 0.9735(3) 0.6311(3) 0.0359(9) Uani 0.523(2) 1 d D . P A 1
H4A H 0.990423 0.911897 0.630903 0.043 Uiso 0.523(2) 1 calc R U P A 1
H4B H 1.101870 0.962254 0.597000 0.043 Uiso 0.523(2) 1 calc R U P A 1
O3C O 1.0287(3) 0.9780(3) 0.7108(2) 0.0327(7) Uani 0.523(2) 1 d D . P A 1
C5C C 1.1176(5) 0.8825(5) 0.7423(4) 0.0422(11) Uani 0.523(2) 1 d D . P A 1
H5A H 1.201320 0.874013 0.709659 0.051 Uiso 0.523(2) 1 calc R U P A 1
H5B H 1.093966 0.818505 0.741465 0.051 Uiso 0.523(2) 1 calc R U P A 1
C6C C 1.1216(5) 0.8902(5) 0.8266(3) 0.0446(12) Uani 0.523(2) 1 d D . P A 1
H6A H 1.186687 0.825748 0.848975 0.054 Uiso 0.523(2) 1 calc R U P A 1
H6B H 1.141437 0.955918 0.828082 0.054 Uiso 0.523(2) 1 calc R U P A 1
O4C O 1.0024(5) 0.8956(6) 0.8709(3) 0.0330(11) Uani 0.523(2) 1 d D . P A 1
C7C C 1.0038(6) 0.8840(5) 0.9534(3) 0.0362(13) Uani 0.523(2) 1 d D . P A 1
H7A H 1.029934 0.941999 0.964023 0.043 Uiso 0.523(2) 1 calc R U P A 1
H7B H 1.064984 0.813078 0.970853 0.043 Uiso 0.523(2) 1 calc R U P A 1
C8C C 0.8755(5) 0.8910(4) 0.9991(3) 0.0337(10) Uani 0.523(2) 1 d D . P A 1
H8A H 0.848336 0.833679 0.988309 0.040 Uiso 0.523(2) 1 calc R U P A 1
H8B H 0.876414 0.880953 1.056908 0.040 Uiso 0.523(2) 1 calc R U P A 1
O5C O 0.7924(3) 0.9949(3) 0.9741(2) 0.0293(8) Uani 0.523(2) 1 d D . P A 1
C9C C 0.6693(5) 1.0103(5) 1.0197(3) 0.0343(10) Uani 0.523(2) 1 d D . P A 1
H9A H 0.671541 1.010900 1.076008 0.041 Uiso 0.523(2) 1 calc R U P A 1
H9B H 0.640114 0.949977 1.017412 0.041 Uiso 0.523(2) 1 calc R U P A 1
C10C C 0.5814(4) 1.1161(4) 0.9862(3) 0.0315(9) Uani 0.523(2) 1 d D . P A 1
H10A H 0.499063 1.132827 1.021309 0.038 Uiso 0.523(2) 1 calc R U P A 1
H10B H 0.615569 1.175440 0.982425 0.038 Uiso 0.523(2) 1 calc R U P A 1
O6C O 0.5668(4) 1.1072(3) 0.9089(2) 0.0307(8) Uani 0.523(2) 1 d D . P A 1
C11C C 0.4829(4) 1.2059(3) 0.8758(3) 0.0293(9) Uani 0.523(2) 1 d D . P A 1
H11A H 0.514556 1.266489 0.873335 0.035 Uiso 0.523(2) 1 calc R U P A 1
H11B H 0.399622 1.221199 0.909779 0.035 Uiso 0.523(2) 1 calc R U P A 1
C12C C 0.4711(3) 1.1973(3) 0.7932(3) 0.0285(8) Uani 0.523(2) 1 d D . P A 1
H12A H 0.448975 1.131808 0.794397 0.034 Uiso 0.523(2) 1 calc R U P A 1
H12B H 0.404280 1.261759 0.772517 0.034 Uiso 0.523(2) 1 calc R U P A 1
B1B B 0.6235(5) 0.8291(4) 0.7170(3) 0.0134(10) Uani 0.477(2) 1 d D U P A 2
O1B O 0.6220(4) 0.9345(3) 0.7367(2) 0.0355(7) Uani 0.477(2) 1 d D U P A 2
H1B H 0.654344 0.968319 0.696301 0.043 Uiso 0.477(2) 1 calc R U P A 2
C1B C 0.7581(4) 0.7790(4) 0.6623(3) 0.0140(8) Uani 0.477(2) 1 d D U P A 2
C2B C 0.7765(5) 0.8057(4) 0.5788(3) 0.0178(9) Uani 0.477(2) 1 d D U P A 2
H2F H 0.706201 0.849692 0.553691 0.021 Uiso 0.477(2) 1 calc R U P A 2
C3B C 0.8920(5) 0.7710(4) 0.5317(3) 0.0221(9) Uani 0.477(2) 1 d D U P A 2
H3F H 0.900314 0.790738 0.475556 0.027 Uiso 0.477(2) 1 calc R U P A 2
C4B C 0.9957(4) 0.7068(4) 0.5675(3) 0.0205(9) Uani 0.477(2) 1 d D U P A 2
H4F H 1.075813 0.681853 0.536108 0.025 Uiso 0.477(2) 1 calc R U P A 2
C5B C 0.9810(5) 0.6794(4) 0.6498(3) 0.0175(9) Uani 0.477(2) 1 d D U P A 2
H5F H 1.052457 0.634979 0.673654 0.021 Uiso 0.477(2) 1 calc R U P A 2
C6B C 0.8653(5) 0.7144(4) 0.6993(3) 0.0130(9) Uani 0.477(2) 1 d D U P A 2
B2B B 0.8525(6) 0.6917(6) 0.7953(4) 0.0165(11) Uani 0.477(2) 1 d D U P A 2
H2B1 H 0.857381 0.764575 0.812288 0.020 Uiso 0.477(2) 1 calc R U P A 2
C7B C 0.7150(6) 0.6839(7) 0.8368(4) 0.0145(11) Uani 0.477(2) 1 d D U P A 2
C8B C 0.6943(8) 0.6224(8) 0.9122(5) 0.0171(13) Uani 0.477(2) 1 d D U P A 2
H8F H 0.764487 0.580888 0.938073 0.021 Uiso 0.477(2) 1 calc R U P A 2
C9B C 0.5775(7) 0.6197(6) 0.9501(5) 0.0204(13) Uani 0.477(2) 1 d D U P A 2
H9F H 0.568303 0.575863 1.000309 0.025 Uiso 0.477(2) 1 calc R U P A 2
C10B C 0.4728(6) 0.6819(6) 0.9140(5) 0.0207(12) Uani 0.477(2) 1 d D U P A 2
H10F H 0.391571 0.680470 0.939077 0.025 Uiso 0.477(2) 1 calc R U P A 2
C11B C 0.4892(7) 0.7461(8) 0.8409(5) 0.0172(13) Uani 0.477(2) 1 d D U P A 2
H11F H 0.417227 0.789157 0.817071 0.021 Uiso 0.477(2) 1 calc R U P A 2
C12B C 0.6073(6) 0.7501(7) 0.8005(4) 0.0138(11) Uani 0.477(2) 1 d D U P A 2
C13B C 0.5110(5) 0.8579(5) 0.6639(3) 0.0119(10) Uani 0.477(2) 1 d D U P A 2
C14B C 0.4839(9) 0.7820(10) 0.6318(6) 0.0151(7) Uani 0.477(2) 1 d D U P A 2
C15B C 0.4051(14) 0.8170(9) 0.5730(9) 0.0186(12) Uani 0.477(2) 1 d D U P A 2
H15B H 0.389863 0.764764 0.550913 0.022 Uiso 0.477(2) 1 calc R U P A 2
C16B C 0.3499(9) 0.9265(8) 0.5473(6) 0.0197(14) Uani 0.477(2) 1 d D U P A 2
H16B H 0.300163 0.949147 0.506146 0.024 Uiso 0.477(2) 1 calc R U P A 2
C17B C 0.3678(6) 1.0024(5) 0.5819(3) 0.0218(12) Uani 0.477(2) 1 d D U P A 2
H17B H 0.327646 1.077682 0.566421 0.026 Uiso 0.477(2) 1 calc R U P A 2
C18B C 0.4448(5) 0.9675(5) 0.6395(3) 0.0220(11) Uani 0.477(2) 1 d D U P A 2
H18B H 0.453536 1.020831 0.664042 0.026 Uiso 0.477(2) 1 calc R U P A 2
K2 K 0.7707(3) 0.9864(3) 0.8091(2) 0.0389(8) Uani 0.477(2) 1 d D . P A 2
O1D O 0.5672(4) 1.1931(4) 0.7767(3) 0.0372(10) Uani 0.477(2) 1 d D . P A 2
C1D C 0.5337(6) 1.2057(3) 0.7025(4) 0.0477(15) Uani 0.477(2) 1 d D . P A 2
H1E H 0.465615 1.275508 0.693093 0.057 Uiso 0.477(2) 1 calc R U P A 2
H1F H 0.502916 1.146206 0.700329 0.057 Uiso 0.477(2) 1 calc R U P A 2
C2D C 0.6471(7) 1.2037(4) 0.6395(3) 0.0407(12) Uani 0.477(2) 1 d D . P A 2
H2G H 0.623013 1.218052 0.586083 0.049 Uiso 0.477(2) 1 calc R U P A 2
H2H H 0.679500 1.261408 0.643316 0.049 Uiso 0.477(2) 1 calc R U P A 2
O2D O 0.7419(5) 1.1015(3) 0.6493(2) 0.0376(8) Uani 0.477(2) 1 d D . P A 2
C3D C 0.8518(7) 1.0994(4) 0.5970(3) 0.0462(12) Uani 0.477(2) 1 d D . P A 2
H3D H 0.880404 1.158408 0.603083 0.055 Uiso 0.477(2) 1 calc R U P A 2
H3E H 0.836668 1.111042 0.541527 0.055 Uiso 0.477(2) 1 calc R U P A 2
C4D C 0.9499(6) 0.9929(5) 0.6138(3) 0.0463(12) Uani 0.477(2) 1 d D . P A 2
H4D H 0.917777 0.933438 0.613617 0.056 Uiso 0.477(2) 1 calc R U P A 2
H4E H 1.024542 0.986998 0.571995 0.056 Uiso 0.477(2) 1 calc R U P A 2
O3D O 0.9832(4) 0.9836(3) 0.6892(2) 0.0379(8) Uani 0.477(2) 1 d D . P A 2
C5D C 1.0766(5) 0.8830(4) 0.7091(4) 0.0492(13) Uani 0.477(2) 1 d D . P A 2
H5D H 1.147942 0.870182 0.664878 0.059 Uiso 0.477(2) 1 calc R U P A 2
H5E H 1.041599 0.822941 0.718623 0.059 Uiso 0.477(2) 1 calc R U P A 2
C6D C 1.1204(4) 0.8873(5) 0.7835(5) 0.0476(15) Uani 0.477(2) 1 d D . P A 2
H6C H 1.193819 0.822583 0.794616 0.057 Uiso 0.477(2) 1 calc R U P A 2
H6D H 1.144843 0.952971 0.776693 0.057 Uiso 0.477(2) 1 calc R U P A 2
O4D O 1.0206(6) 0.8900(7) 0.8460(4) 0.0405(15) Uani 0.477(2) 1 d D . P A 2
C7D C 1.0536(6) 0.8830(5) 0.9196(5) 0.0500(16) Uani 0.477(2) 1 d D . P A 2
H7C H 1.074317 0.948174 0.921313 0.060 Uiso 0.477(2) 1 calc R U P A 2
H7D H 1.128196 0.818257 0.928271 0.060 Uiso 0.477(2) 1 calc R U P A 2
C8D C 0.9459(9) 0.8747(5) 0.9827(4) 0.0514(19) Uani 0.477(2) 1 d D . P A 2
H8D H 0.923942 0.810482 0.980109 0.062 Uiso 0.477(2) 1 calc R U P A 2
H8E H 0.968686 0.866171 1.035800 0.062 Uiso 0.477(2) 1 calc R U P A 2
O5D O 0.8443(5) 0.9684(4) 0.9712(3) 0.0440(12) Uani 0.477(2) 1 d D . P A 2
C9D C 0.7344(8) 0.9666(6) 1.0254(3) 0.0563(16) Uani 0.477(2) 1 d D . P A 2
H9D H 0.750962 0.955779 1.080426 0.068 Uiso 0.477(2) 1 calc R U P A 2
H9E H 0.709878 0.905080 1.019748 0.068 Uiso 0.477(2) 1 calc R U P A 2
C10D C 0.6303(7) 1.0699(7) 1.0106(4) 0.0506(16) Uani 0.477(2) 1 d D . P A 2
H10C H 0.557310 1.070553 1.053017 0.061 Uiso 0.477(2) 1 calc R U P A 2
H10D H 0.657182 1.131771 1.012436 0.061 Uiso 0.477(2) 1 calc R U P A 2
O6D O 0.5955(5) 1.0816(5) 0.9367(3) 0.0523(14) Uani 0.477(2) 1 d D . P A 2
C11D C 0.5038(5) 1.1846(5) 0.9174(5) 0.0506(16) Uani 0.477(2) 1 d D . P A 2
H11C H 0.539143 1.243277 0.913595 0.061 Uiso 0.477(2) 1 calc R U P A 2
H11D H 0.429675 1.195117 0.959788 0.061 Uiso 0.477(2) 1 calc R U P A 2
C12D C 0.4659(5) 1.1896(5) 0.8402(5) 0.0500(16) Uani 0.477(2) 1 d D . P A 2
H12C H 0.441971 1.125016 0.841509 0.060 Uiso 0.477(2) 1 calc R U P A 2
H12D H 0.392239 1.255066 0.831302 0.060 Uiso 0.477(2) 1 calc R U P A 2

loop_
_atom_site_aniso_label
_atom_site_aniso_U_11
_atom_site_aniso_U_22
_atom_site_aniso_U_33
_atom_site_aniso_U_23
_atom_site_aniso_U_13
_atom_site_aniso_U_12
Au1 0.01630(3) 0.01580(3) 0.01559(3) 0.00345(2) -0.00911(2) -0.00794(2)
B1A 0.011(2) 0.0156(16) 0.012(2) -0.0002(16) -0.0057(15) -0.0025(15)
O1A 0.0410(19) 0.0277(13) 0.0355(17) -0.0044(13) -0.0120(14) -0.0092(12)
O2A 0.047(3) 0.0267(16) 0.056(3) -0.005(2) -0.024(2) -0.012(2)
O2A2 0.047(3) 0.0267(16) 0.056(3) -0.005(2) -0.024(2) -0.012(2)
C1A 0.0152(19) 0.0097(16) 0.0137(18) 0.0010(12) -0.0059(13) -0.0046(13)
C2A 0.0156(18) 0.0169(18) 0.0168(19) 0.0030(13) -0.0053(14) -0.0067(14)
C3A 0.021(2) 0.023(2) 0.0161(18) 0.0049(13) -0.0035(15) -0.0101(15)
C4A 0.0155(18) 0.026(2) 0.027(2) 0.0009(16) 0.0025(15) -0.0093(15)
C5A 0.015(2) 0.020(2) 0.024(2) 0.0059(15) -0.0072(17) -0.0062(16)
C6A 0.014(2) 0.0159(18) 0.0197(19) 0.0006(14) -0.0038(15) -0.0077(14)
B2A 0.017(2) 0.0108(16) 0.016(2) 0.0045(17) -0.0125(17) -0.0026(17)
C7A 0.013(2) 0.0142(17) 0.009(3) -0.0059(19) -0.0006(16) -0.0001(17)
C8A 0.022(3) 0.018(2) 0.010(3) 0.0016(17) -0.004(2) -0.001(2)
C9A 0.023(3) 0.019(3) 0.010(2) 0.0008(16) 0.0033(17) -0.0049(16)
C10A 0.016(2) 0.021(2) 0.0118(19) -0.0028(15) 0.0037(17) -0.0056(15)
C11A 0.014(2) 0.020(2) 0.012(3) -0.0045(18) -0.0003(19) -0.0032(17)
C12A 0.011(3) 0.0090(15) 0.009(2) -0.0007(15) -0.0021(18) -0.0015(17)
C13A 0.010(2) 0.0163(17) 0.012(2) 0.0007(16) -0.0010(16) -0.0061(16)
C14A 0.0131(19) 0.0117(19) 0.0198(17) 0.0030(11) -0.0074(9) -0.0035(18)
C15A 0.021(3) 0.014(3) 0.022(2) 0.0004(18) -0.011(2) -0.005(2)
C16A 0.021(3) 0.013(3) 0.028(4) 0.007(2) -0.017(3) -0.001(2)
C17A 0.020(2) 0.0118(17) 0.025(3) 0.0037(17) -0.0105(18) -0.0043(16)
C18A 0.018(2) 0.0122(15) 0.021(2) 0.0023(16) -0.0096(16) -0.0041(14)
P1 0.01436(16) 0.01512(16) 0.01390(15) 0.00172(12) -0.00662(12) -0.00672(13)
C19A 0.0183(7) 0.0351(8) 0.0166(7) -0.0050(6) -0.0077(5) -0.0068(6)
C20A 0.0291(9) 0.0624(13) 0.0172(8) 0.0011(8) -0.0024(7) -0.0140(9)
C21A 0.0257(8) 0.0367(9) 0.0296(8) -0.0172(7) -0.0092(7) -0.0042(7)
C22A 0.0136(6) 0.0165(6) 0.0200(7) 0.0003(5) -0.0035(5) -0.0054(5)
C23A 0.0166(7) 0.0285(8) 0.0354(9) 0.0003(7) -0.0084(6) -0.0100(6)
C24A 0.0181(7) 0.0207(7) 0.0287(8) 0.0072(6) -0.0036(6) -0.0083(6)
C25A 0.0340(9) 0.0213(7) 0.0372(9) 0.0097(7) -0.0265(7) -0.0149(7)
C26A 0.0222(7) 0.0221(7) 0.0222(7) 0.0058(6) -0.0141(6) -0.0119(6)
C27A 0.0199(7) 0.0237(7) 0.0207(7) 0.0017(6) -0.0095(6) -0.0069(6)
C28A 0.0167(7) 0.0321(8) 0.0187(7) 0.0001(6) -0.0095(6) -0.0043(6)
C29A 0.0215(7) 0.0361(9) 0.0210(7) -0.0003(6) -0.0113(6) -0.0131(7)
C30A 0.0347(9) 0.0260(8) 0.0344(9) 0.0050(7) -0.0222(7) -0.0160(7)
P2 0.01543(16) 0.01987(17) 0.01412(16) 0.00360(13) -0.00764(13) -0.00822(13)
C31A 0.0159(7) 0.0526(11) 0.0168(7) 0.0066(7) -0.0032(6) -0.0111(7)
C32A 0.0212(9) 0.0971(19) 0.0147(8) -0.0008(9) -0.0027(7) -0.0068(10)
C33A 0.0191(8) 0.0596(13) 0.0215(8) -0.0053(8) 0.0000(6) -0.0019(8)
C34A 0.0169(6) 0.0149(6) 0.0172(6) -0.0020(5) -0.0044(5) -0.0048(5)
C35A 0.0265(8) 0.0231(7) 0.0182(7) 0.0013(6) -0.0009(6) -0.0092(6)
C36A 0.0280(8) 0.0232(7) 0.0329(9) -0.0098(6) -0.0098(7) -0.0089(6)
K1 0.0203(7) 0.0163(8) 0.0306(7) -0.0042(5) -0.0067(5) -0.0093(6)
O1C 0.0201(16) 0.0274(14) 0.0327(18) -0.0033(15) -0.0062(15) -0.0097(11)
C1C 0.026(2) 0.030(2) 0.033(2) -0.0064(17) -0.0109(16) -0.0102(17)
C2C 0.033(2) 0.0215(19) 0.0205(17) 0.0027(13) -0.0133(15) -0.0128(16)
O2C 0.0257(14) 0.0211(12) 0.0242(15) -0.0007(10) 0.0083(14) -0.0126(12)
C3C 0.031(2) 0.035(2) 0.0215(16) -0.0087(14) 0.0054(16) -0.0140(17)
C4C 0.029(2) 0.037(2) 0.041(2) -0.0207(17) -0.0022(18) -0.0037(16)
O3C 0.0293(16) 0.0331(14) 0.0368(17) -0.0153(12) -0.0080(12) -0.0040(12)
C5C 0.021(2) 0.050(3) 0.049(3) -0.015(3) -0.012(2) 0.0026(18)
C6C 0.028(2) 0.062(3) 0.043(3) -0.009(2) -0.018(2) -0.0054(18)
O4C 0.028(2) 0.0292(19) 0.038(2) -0.0101(19) -0.0139(18) 0.0042(15)
C7C 0.036(3) 0.034(3) 0.032(3) -0.010(3) -0.015(2) 0.005(2)
C8C 0.042(2) 0.030(2) 0.0239(19) 0.0010(16) -0.012(2) -0.005(2)
O5C 0.038(2) 0.0176(17) 0.0247(14) 0.0019(12) -0.0044(16) -0.0035(15)
C9C 0.040(3) 0.037(3) 0.0229(19) -0.001(2) 0.003(2) -0.015(2)
C10C 0.038(2) 0.026(2) 0.026(2) -0.0096(16) 0.0046(16) -0.0077(17)
O6C 0.0385(18) 0.0208(17) 0.0286(19) -0.0051(13) 0.0056(14) -0.0105(13)
C11C 0.025(2) 0.0183(17) 0.038(3) -0.0056(19) 0.0029(19) -0.0028(14)
C12C 0.0171(18) 0.0229(16) 0.043(2) -0.0048(17) -0.0037(17) -0.0047(12)
B1B 0.019(3) 0.0107(17) 0.012(2) 0.0006(17) -0.0051(17) -0.0071(17)
O1B 0.043(2) 0.0327(16) 0.0347(19) -0.0053(15) -0.0124(15) -0.0132(15)
C1B 0.0129(19) 0.0120(18) 0.018(2) -0.0019(15) -0.0023(15) -0.0060(14)
C2B 0.019(2) 0.017(2) 0.016(2) 0.0034(14) -0.0041(17) -0.0065(16)
C3B 0.024(2) 0.022(2) 0.019(2) 0.0006(15) -0.0008(16) -0.0095(16)
C4B 0.018(2) 0.021(2) 0.020(2) 0.0011(15) -0.0006(15) -0.0075(16)
C5B 0.014(2) 0.017(2) 0.022(2) -0.0003(15) -0.0035(16) -0.0068(15)
C6B 0.013(2) 0.0124(18) 0.015(2) 0.0028(14) -0.0047(16) -0.0063(15)
B2B 0.016(3) 0.0162(19) 0.022(3) -0.003(2) -0.0051(18) -0.0093(19)
C7B 0.020(3) 0.0126(17) 0.008(3) -0.0027(19) -0.0023(19) -0.001(2)
C8B 0.019(3) 0.019(3) 0.011(3) -0.003(2) -0.002(2) -0.0026(19)
C9B 0.028(3) 0.020(3) 0.010(2) 0.0019(17) 0.001(2) -0.009(2)
C10B 0.016(3) 0.026(3) 0.019(3) -0.008(2) 0.007(2) -0.0097(17)
C11B 0.019(3) 0.018(2) 0.012(3) -0.0026(19) -0.002(2) -0.002(2)
C12B 0.014(3) 0.0164(19) 0.015(3) -0.0068(18) 0.0011(19) -0.0083(18)
C13B 0.011(2) 0.0109(16) 0.011(2) 0.0017(17) -0.0001(18) -0.0034(16)
C14B 0.0131(19) 0.0117(19) 0.0198(17) 0.0030(11) -0.0074(9) -0.0035(18)
C15B 0.021(3) 0.014(3) 0.022(2) 0.0004(18) -0.011(2) -0.005(2)
C16B 0.020(3) 0.019(3) 0.020(3) -0.0024(17) -0.008(2) -0.003(2)
C17B 0.026(3) 0.014(2) 0.020(3) 0.0031(18) -0.009(2) 0.0000(19)
C18B 0.030(3) 0.0148(17) 0.024(3) -0.0036(19) -0.010(2) -0.0069(19)
K2 0.0493(14) 0.0251(11) 0.0381(11) -0.0103(7) -0.0180(8) 0.0025(8)
O1D 0.027(2) 0.0261(16) 0.063(3) -0.012(2) -0.013(2) -0.0073(14)
C1D 0.060(3) 0.0169(19) 0.082(4) -0.001(2) -0.051(4) -0.011(2)
C2D 0.063(4) 0.030(3) 0.037(3) 0.006(2) -0.028(3) -0.018(3)
O2D 0.060(3) 0.0308(19) 0.0302(17) -0.0042(14) -0.003(2) -0.027(2)
C3D 0.067(4) 0.056(3) 0.031(3) -0.014(2) -0.002(3) -0.038(3)
C4D 0.050(3) 0.064(4) 0.034(2) -0.029(2) 0.014(2) -0.029(3)
O3D 0.043(2) 0.0430(18) 0.034(2) -0.0206(15) 0.0087(16) -0.0208(17)
C5D 0.027(2) 0.050(3) 0.068(4) -0.031(3) 0.012(2) -0.008(2)
C6D 0.019(2) 0.047(3) 0.081(6) -0.017(5) -0.020(4) -0.0040(18)
O4D 0.025(2) 0.0311(19) 0.070(4) -0.019(3) -0.015(3) -0.0041(17)
C7D 0.049(4) 0.035(3) 0.073(5) -0.017(3) -0.040(3) 0.001(3)
C8D 0.090(7) 0.034(3) 0.035(4) 0.003(3) -0.031(4) -0.019(5)
O5D 0.071(4) 0.027(3) 0.039(2) -0.0016(19) -0.023(3) -0.015(2)
C9D 0.092(5) 0.065(4) 0.027(3) -0.004(3) 0.002(3) -0.051(4)
C10D 0.063(5) 0.052(4) 0.044(4) -0.021(4) 0.021(3) -0.037(4)
O6D 0.064(4) 0.047(3) 0.052(3) -0.030(3) 0.031(2) -0.036(3)
C11D 0.029(3) 0.048(3) 0.079(5) -0.041(3) 0.020(3) -0.016(2)
C12D 0.023(2) 0.055(3) 0.079(5) -0.032(4) 0.001(3) -0.013(2)

loop_
_atom_type_symbol
_atom_type_description
_atom_type_scat_dispersion_real
_atom_type_scat_dispersion_imag
_atom_type_scat_source
C C 0.0033 0.0016 'International Tables Vol C Tables 4.2.6.8 and 6.1.1.4'
H H 0.0000 0.0000 'International Tables Vol C Tables 4.2.6.8 and 6.1.1.4'
B B 0.0013 0.0007 'International Tables Vol C Tables 4.2.6.8 and 6.1.1.4'
O O 0.0106 0.0060 'International Tables Vol C Tables 4.2.6.8 and 6.1.1.4'
P P 0.1023 0.0942 'International Tables Vol C Tables 4.2.6.8 and 6.1.1.4'
K K 0.2009 0.2494 'International Tables Vol C Tables 4.2.6.8 and 6.1.1.4'
Au Au -2.0133 8.8022 'International Tables Vol C Tables 4.2.6.8 and 6.1.1.4'

loop_
_geom_angle_atom_site_label_1
_geom_angle_atom_site_label_2
_geom_angle_atom_site_label_3
_geom_angle
_geom_angle_site_symmetry_1
_geom_angle_site_symmetry_3
_geom_angle_publ_flag
P2 Au1 P1 159.870(13) . . ?
O1A B1A C12A 106.8(4) . . ?
O1A B1A C1A 107.0(4) . . ?
C12A B1A C1A 112.1(4) . . ?
O1A B1A C13A 108.6(4) . . ?
C12A B1A C13A 113.4(4) . . ?
C1A B1A C13A 108.6(3) . . ?
B1A O1A K1 124.2(3) . . ?
B1A O1A H1A 109.5 . . ?
K1 O1A H1A 91.6 . . ?
B2A O2A K1 126.4(4) . . ?
B2A O2A2 K1 134.5(5) . . ?
C2A C1A C6A 118.0(4) . . ?
C2A C1A B1A 122.8(3) . . ?
C6A C1A B1A 119.2(4) . . ?
C3A C2A C1A 123.3(4) . . ?
C3A C2A H2B 118.4 . . ?
C1A C2A H2B 118.4 . . ?
C2A C3A C4A 119.1(4) . . ?
C2A C3A H3C 120.5 . . ?
C4A C3A H3C 120.5 . . ?
C5A C4A C3A 118.9(4) . . ?
C5A C4A H4C 120.6 . . ?
C3A C4A H4C 120.6 . . ?
C4A C5A C6A 123.4(4) . . ?
C4A C5A H5C 118.3 . . ?
C6A C5A H5C 118.3 . . ?
C5A C6A C1A 117.4(4) . . ?
C5A C6A B2A 122.4(4) . . ?
C1A C6A B2A 120.2(4) . . ?
O2A2 B2A C6A 92.2(5) . . ?
O2A B2A C6A 111.7(4) . . ?
O2A2 B2A C7A 125.5(6) . . ?
O2A B2A C7A 97.1(5) . . ?
C6A B2A C7A 111.8(4) . . ?
O2A2 B2A C25A 98.9(4) . . ?
O2A B2A C25A 111.3(4) . . ?
C6A B2A C25A 107.5(3) . . ?
C7A B2A C25A 117.3(4) . . ?
C8A C7A C12A 117.0(5) . . ?
C8A C7A B2A 122.6(5) . . ?
C12A C7A B2A 120.1(5) . . ?
C9A C8A C7A 123.7(6) . . ?
C9A C8A H8C 118.1 . . ?
C7A C8A H8C 118.1 . . ?
C8A C9A C10A 118.9(5) . . ?
C8A C9A H9C 120.6 . . ?
C10A C9A H9C 120.6 . . ?
C11A C10A C9A 119.1(5) . . ?
C11A C10A H10E 120.5 . . ?
C9A C10A H10E 120.5 . . ?
C10A C11A C12A 123.4(6) . . ?
C10A C11A H11E 118.3 . . ?
C12A C11A H11E 118.3 . . ?
C11A C12A C7A 117.9(5) . . ?
C11A C12A B1A 122.3(5) . . ?
C7A C12A B1A 119.2(5) . . ?
C18A C13A C14A 115.1(6) . . ?
C18A C13A B1A 118.0(5) . . ?
C14A C13A B1A 126.0(7) . . ?
C15A C14A C13A 120.8(9) . . ?
C15A C14A P1 117.8(7) . . ?
C13A C14A P1 121.5(8) . . ?
C16A C15A C14A 121.7(9) . . ?
C16A C15A H15A 119.1 . . ?
C14A C15A H15A 119.1 . . ?
C17A C16A C15A 118.4(7) . . ?
C17A C16A H16A 120.8 . . ?
C15A C16A H16A 120.8 . . ?
C16A C17A C18A 120.7(6) . . ?
C16A C17A H17A 119.6 . . ?
C18A C17A H17A 119.6 . . ?
C17A C18A C13A 123.1(5) . . ?
C17A C18A H18A 118.4 . . ?
C13A C18A H18A 118.4 . . ?
C14B P1 C19A 101.4(3) . . ?
C14B P1 C22A 106.41(18) . . ?
C19A P1 C22A 106.56(7) . . ?
C19A P1 C14A 106.5(3) . . ?
C22A P1 C14A 100.94(14) . . ?
C14B P1 Au1 120.4(4) . . ?
C19A P1 Au1 110.30(5) . . ?
C22A P1 Au1 110.68(5) . . ?
C14A P1 Au1 120.8(3) . . ?
C21A C19A C20A 110.84(15) . . ?
C21A C19A P1 110.93(11) . . ?
C20A C19A P1 109.93(12) . . ?
C21A C19A H19A 108.4 . . ?
C20A C19A H19A 108.4 . . ?
P1 C19A H19A 108.4 . . ?
C19A C20A H20A 109.5 . . ?
C19A C20A H20B 109.5 . . ?
H20A C20A H20B 109.5 . . ?
C19A C20A H20C 109.5 . . ?
H20A C20A H20C 109.5 . . ?
H20B C20A H20C 109.5 . . ?
C19A C21A H21A 109.5 . . ?
C19A C21A H21B 109.5 . . ?
H21A C21A H21B 109.5 . . ?
C19A C21A H21C 109.5 . . ?
H21A C21A H21C 109.5 . . ?
H21B C21A H21C 109.5 . . ?
C24A C22A C23A 111.08(12) . . ?
C24A C22A P1 112.43(10) . . ?
C23A C22A P1 115.27(11) . . ?
C24A C22A H22A 105.7 . . ?
C23A C22A H22A 105.7 . . ?
P1 C22A H22A 105.7 . . ?
C22A C23A H23A 109.5 . . ?
C22A C23A H23B 109.5 . . ?
H23A C23A H23B 109.5 . . ?
C22A C23A H23C 109.5 . . ?
H23A C23A H23C 109.5 . . ?
H23B C23A H23C 109.5 . . ?
C22A C24A H24A 109.5 . . ?
C22A C24A H24B 109.5 . . ?
H24A C24A H24B 109.5 . . ?
C22A C24A H24C 109.5 . . ?
H24A C24A H24C 109.5 . . ?
H24B C24A H24C 109.5 . . ?
C30A C25A C26A 115.44(14) . . ?
C30A C25A B2B 119.3(3) . . ?
C26A C25A B2B 124.8(3) . . ?
C30A C25A B2A 115.8(2) . . ?
C26A C25A B2A 127.8(2) . . ?
C27A C26A C25A 120.96(14) . . ?
C27A C26A P2 117.58(12) . . ?
C25A C26A P2 121.39(11) . . ?
C28A C27A C26A 121.10(15) . . ?
C28A C27A H27A 119.5 . . ?
C26A C27A H27A 119.5 . . ?
C29A C28A C27A 118.86(14) . . ?
C29A C28A H28A 120.6 . . ?
C27A C28A H28A 120.6 . . ?
C28A C29A C30A 119.91(14) . . ?
C28A C29A H29A 120.0 . . ?
C30A C29A H29A 120.0 . . ?
C29A C30A C25A 123.54(16) . . ?
C29A C30A H30A 118.2 . . ?
C25A C30A H30A 118.2 . . ?
C26A P2 C34A 104.93(7) . . ?
C26A P2 C31A 103.26(8) . . ?
C34A P2 C31A 106.08(8) . . ?
C26A P2 Au1 118.77(5) . . ?
C34A P2 Au1 111.69(5) . . ?
C31A P2 Au1 111.07(5) . . ?
C33A C31A C32A 110.86(18) . . ?
C33A C31A P2 115.54(12) . . ?
C32A C31A P2 111.39(11) . . ?
C33A C31A H31A 106.1 . . ?
C32A C31A H31A 106.1 . . ?
P2 C31A H31A 106.1 . . ?
C31A C32A H32A 109.5 . . ?
C31A C32A H32B 109.5 . . ?
H32A C32A H32B 109.5 . . ?
C31A C32A H32C 109.5 . . ?
H32A C32A H32C 109.5 . . ?
H32B C32A H32C 109.5 . . ?
C31A C33A H33A 109.5 . . ?
C31A C33A H33B 109.5 . . ?
H33A C33A H33B 109.5 . . ?
C31A C33A H33C 109.5 . . ?
H33A C33A H33C 109.5 . . ?
H33B C33A H33C 109.5 . . ?
C35A C34A C36A 110.10(13) . . ?
C35A C34A P2 110.23(10) . . ?
C36A C34A P2 111.86(11) . . ?
C35A C34A H34A 108.2 . . ?
C36A C34A H34A 108.2 . . ?
P2 C34A H34A 108.2 . . ?
C34A C35A H35A 109.5 . . ?
C34A C35A H35B 109.5 . . ?
H35A C35A H35B 109.5 . . ?
C34A C35A H35C 109.5 . . ?
H35A C35A H35C 109.5 . . ?
H35B C35A H35C 109.5 . . ?
C34A C36A H36A 109.5 . . ?
C34A C36A H36B 109.5 . . ?
H36A C36A H36B 109.5 . . ?
C34A C36A H36C 109.5 . . ?
H36A C36A H36C 109.5 . . ?
H36B C36A H36C 109.5 . . ?
O2A2 K1 O1A 81.4(2) . . ?
O2A K1 O1A 73.67(15) . . ?
O2A2 K1 O2C 118.1(3) . . ?
O2A K1 O2C 132.25(19) . . ?
O1A K1 O2C 89.44(14) . . ?
O2A2 K1 O4C 64.4(3) . . ?
O2A K1 O4C 71.1(2) . . ?
O1A K1 O4C 144.7(2) . . ?
O2C K1 O4C 113.46(16) . . ?
O2A2 K1 O6C 121.0(2) . . ?
O2A K1 O6C 103.62(19) . . ?
O1A K1 O6C 78.82(14) . . ?
O2C K1 O6C 116.66(13) . . ?
O4C K1 O6C 110.72(16) . . ?
O2A2 K1 O1C 153.5(2) . . ?
O2A K1 O1C 144.02(17) . . ?
O1A K1 O1C 72.39(12) . . ?
O2C K1 O1C 58.89(10) . . ?
O4C K1 O1C 142.1(2) . . ?
O6C K1 O1C 58.22(10) . . ?
O2A2 K1 O3C 87.5(2) . . ?
O2A K1 O3C 104.16(18) . . ?
O1A K1 O3C 134.92(17) . . ?
O2C K1 O3C 58.06(10) . . ?
O4C K1 O3C 55.64(14) . . ?
O6C K1 O3C 141.42(15) . . ?
O1C K1 O3C 108.06(12) . . ?
O2A2 K1 O5C 89.2(2) . . ?
O2A K1 O5C 80.05(17) . . ?
O1A K1 O5C 119.95(14) . . ?
O2C K1 O5C 143.59(13) . . ?
O4C K1 O5C 54.70(12) . . ?
O6C K1 O5C 56.38(11) . . ?
O1C K1 O5C 107.15(13) . . ?
O3C K1 O5C 103.31(12) . . ?
C1C O1C C12C 112.7(4) . . ?
C1C O1C K1 103.4(3) . . ?
C12C O1C K1 107.1(2) . . ?
O1C C1C C2C 107.7(3) . . ?
O1C C1C H1C 110.2 . . ?
C2C C1C H1C 110.2 . . ?
O1C C1C H1D 110.2 . . ?
C2C C1C H1D 110.2 . . ?
H1C C1C H1D 108.5 . . ?
O2C C2C C1C 109.2(3) . . ?
O2C C2C H2C 109.8 . . ?
C1C C2C H2C 109.8 . . ?
O2C C2C H2D 109.8 . . ?
C1C C2C H2D 109.8 . . ?
H2C C2C H2D 108.3 . . ?
C3C O2C C2C 112.0(3) . . ?
C3C O2C K1 122.0(2) . . ?
C2C O2C K1 118.5(2) . . ?
O2C C3C C4C 107.7(3) . . ?
O2C C3C H3A 110.2 . . ?
C4C C3C H3A 110.2 . . ?
O2C C3C H3B 110.2 . . ?
C4C C3C H3B 110.2 . . ?
H3A C3C H3B 108.5 . . ?
O3C C4C C3C 109.0(3) . . ?
O3C C4C H4A 109.9 . . ?
C3C C4C H4A 109.9 . . ?
O3C C4C H4B 109.9 . . ?
C3C C4C H4B 109.9 . . ?
H4A C4C H4B 108.3 . . ?
C5C O3C C4C 111.0(3) . . ?
C5C O3C K1 108.0(3) . . ?
C4C O3C K1 103.0(2) . . ?
O3C C5C C6C 108.9(5) . . ?
O3C C5C H5A 109.9 . . ?
C6C C5C H5A 109.9 . . ?
O3C C5C H5B 109.9 . . ?
C6C C5C H5B 109.9 . . ?
H5A C5C H5B 108.3 . . ?
O4C C6C C5C 107.2(5) . . ?
O4C C6C H6A 110.3 . . ?
C5C C6C H6A 110.3 . . ?
O4C C6C H6B 110.3 . . ?
C5C C6C H6B 110.3 . . ?
H6A C6C H6B 108.5 . . ?
C6C O4C C7C 110.9(5) . . ?
C6C O4C K1 123.3(4) . . ?
C7C O4C K1 123.3(4) . . ?
O4C C7C C8C 109.8(5) . . ?
O4C C7C H7A 109.7 . . ?
C8C C7C H7A 109.7 . . ?
O4C C7C H7B 109.7 . . ?
C8C C7C H7B 109.7 . . ?
H7A C7C H7B 108.2 . . ?
O5C C8C C7C 107.6(4) . . ?
O5C C8C H8A 110.2 . . ?
C7C C8C H8A 110.2 . . ?
O5C C8C H8B 110.2 . . ?
C7C C8C H8B 110.2 . . ?
H8A C8C H8B 108.5 . . ?
C8C O5C C9C 110.6(4) . . ?
C8C O5C K1 103.5(3) . . ?
C9C O5C K1 106.9(3) . . ?
O5C C9C C10C 109.1(4) . . ?
O5C C9C H9A 109.9 . . ?
C10C C9C H9A 109.9 . . ?
O5C C9C H9B 109.9 . . ?
C10C C9C H9B 109.9 . . ?
H9A C9C H9B 108.3 . . ?
O6C C10C C9C 108.5(4) . . ?
O6C C10C H10A 110.0 . . ?
C9C C10C H10A 110.0 . . ?
O6C C10C H10B 110.0 . . ?
C9C C10C H10B 110.0 . . ?
H10A C10C H10B 108.4 . . ?
C11C O6C C10C 109.8(4) . . ?
C11C O6C K1 118.0(3) . . ?
C10C O6C K1 122.0(3) . . ?
O6C C11C C12C 109.6(4) . . ?
O6C C11C H11A 109.8 . . ?
C12C C11C H11A 109.8 . . ?
O6C C11C H11B 109.8 . . ?
C12C C11C H11B 109.8 . . ?
H11A C11C H11B 108.2 . . ?
O1C C12C C11C 108.2(3) . . ?
O1C C12C H12A 110.1 . . ?
C11C C12C H12A 110.1 . . ?
O1C C12C H12B 110.1 . . ?
C11C C12C H12B 110.1 . . ?
H12A C12C H12B 108.4 . . ?
O1B B1B C12B 107.2(5) . . ?
O1B B1B C1B 107.1(4) . . ?
C12B B1B C1B 111.5(4) . . ?
O1B B1B C13B 107.8(4) . . ?
C12B B1B C13B 114.1(5) . . ?
C1B B1B C13B 108.8(4) . . ?
B1B O1B K2 133.6(3) . . ?
B1B O1B H1B 109.5 . . ?
K2 O1B H1B 82.5 . . ?
C2B C1B C6B 117.8(4) . . ?
C2B C1B B1B 122.0(4) . . ?
C6B C1B B1B 119.9(4) . . ?
C3B C2B C1B 123.1(4) . . ?
C3B C2B H2F 118.5 . . ?
C1B C2B H2F 118.5 . . ?
C2B C3B C4B 119.2(4) . . ?
C2B C3B H3F 120.4 . . ?
C4B C3B H3F 120.4 . . ?
C3B C4B C5B 119.2(4) . . ?
C3B C4B H4F 120.4 . . ?
C5B C4B H4F 120.4 . . ?
C4B C5B C6B 123.0(4) . . ?
C4B C5B H5F 118.5 . . ?
C6B C5B H5F 118.5 . . ?
C5B C6B C1B 117.8(4) . . ?
C5B C6B B2B 122.2(4) . . ?
C1B C6B B2B 119.9(4) . . ?
C25A B2B C6B 121.0(4) . . ?
C25A B2B C7B 106.4(4) . . ?
C6B B2B C7B 111.3(5) . . ?
C25A B2B H2B1 105.7 . . ?
C6B B2B H2B1 105.7 . . ?
C7B B2B H2B1 105.7 . . ?
C8B C7B C12B 117.5(5) . . ?
C8B C7B B2B 122.5(6) . . ?
C12B C7B B2B 119.6(5) . . ?
C9B C8B C7B 123.3(7) . . ?
C9B C8B H8F 118.4 . . ?
C7B C8B H8F 118.4 . . ?
C8B C9B C10B 119.4(6) . . ?
C8B C9B H9F 120.3 . . ?
C10B C9B H9F 120.3 . . ?
C11B C10B C9B 119.0(6) . . ?
C11B C10B H10F 120.5 . . ?
C9B C10B H10F 120.5 . . ?
C10B C11B C12B 123.0(6) . . ?
C10B C11B H11F 118.5 . . ?
C12B C11B H11F 118.5 . . ?
C11B C12B C7B 117.8(5) . . ?
C11B C12B B1B 122.1(6) . . ?
C7B C12B B1B 120.0(5) . . ?
C18B C13B C14B 115.4(7) . . ?
C18B C13B B1B 118.7(6) . . ?
C14B C13B B1B 125.4(7) . . ?
C13B C14B C15B 120.6(10) . . ?
C13B C14B P1 122.3(9) . . ?
C15B C14B P1 117.1(8) . . ?
C16B C15B C14B 120.9(10) . . ?
C16B C15B H15B 119.6 . . ?
C14B C15B H15B 119.5 . . ?
C17B C16B C15B 119.5(9) . . ?
C17B C16B H16B 120.3 . . ?
C15B C16B H16B 120.3 . . ?
C16B C17B C18B 119.3(7) . . ?
C16B C17B H17B 120.4 . . ?
C18B C17B H17B 120.4 . . ?
C17B C18B C13B 123.9(5) . . ?
C17B C18B H18B 118.0 . . ?
C13B C18B H18B 118.0 . . ?
O1B K2 O6D 100.90(19) . . ?
O1B K2 O3D 102.96(19) . . ?
O6D K2 O3D 149.73(19) . . ?
O1B K2 O4D 136.7(2) . . ?
O6D K2 O4D 112.6(2) . . ?
O3D K2 O4D 58.82(17) . . ?
O1B K2 O2D 64.83(14) . . ?
O6D K2 O2D 117.28(18) . . ?
O3D K2 O2D 58.89(14) . . ?
O4D K2 O2D 117.4(2) . . ?
O1B K2 O1D 75.85(15) . . ?
O6D K2 O1D 59.85(16) . . ?
O3D K2 O1D 108.76(16) . . ?
O4D K2 O1D 144.9(2) . . ?
O2D K2 O1D 57.44(14) . . ?
O1B K2 O5D 143.3(2) . . ?
O6D K2 O5D 57.85(17) . . ?
O3D K2 O5D 108.70(17) . . ?
O4D K2 O5D 54.90(16) . . ?
O2D K2 O5D 149.66(18) . . ?
O1D K2 O5D 109.90(18) . . ?
O1B K2 C5D 106.30(19) . . ?
O6D K2 C5D 152.4(2) . . ?
O3D K2 C5D 22.99(13) . . ?
O4D K2 C5D 41.68(17) . . ?
O2D K2 C5D 79.42(17) . . ?
O1D K2 C5D 131.76(18) . . ?
O5D K2 C5D 96.29(18) . . ?
C1D O1D C12D 112.3(5) . . ?
C1D O1D K2 111.6(3) . . ?
C12D O1D K2 105.4(4) . . ?
O1D C1D C2D 108.7(4) . . ?
O1D C1D H1E 109.9 . . ?
C2D C1D H1E 109.9 . . ?
O1D C1D H1F 109.9 . . ?
C2D C1D H1F 109.9 . . ?
H1E C1D H1F 108.3 . . ?
O2D C2D C1D 110.4(4) . . ?
O2D C2D H2G 109.6 . . ?
C1D C2D H2G 109.6 . . ?
O2D C2D H2H 109.6 . . ?
C1D C2D H2H 109.6 . . ?
H2G C2D H2H 108.1 . . ?
C3D O2D C2D 112.2(4) . . ?
C3D O2D K2 116.1(3) . . ?
C2D O2D K2 118.8(3) . . ?
O2D C3D C4D 109.6(4) . . ?
O2D C3D H3D 109.8 . . ?
C4D C3D H3D 109.8 . . ?
O2D C3D H3E 109.8 . . ?
C4D C3D H3E 109.8 . . ?
H3D C3D H3E 108.2 . . ?
O3D C4D C3D 109.2(4) . . ?
O3D C4D H4D 109.8 . . ?
C3D C4D H4D 109.8 . . ?
O3D C4D H4E 109.8 . . ?
C3D C4D H4E 109.8 . . ?
H4D C4D H4E 108.3 . . ?
C4D O3D C5D 112.1(4) . . ?
C4D O3D K2 109.2(3) . . ?
C5D O3D K2 105.4(3) . . ?
O3D C5D C6D 108.4(4) . . ?
O3D C5D K2 51.6(2) . . ?
C6D C5D K2 86.6(3) . . ?
O3D C5D H5D 110.0 . . ?
C6D C5D H5D 110.0 . . ?
K2 C5D H5D 159.5 . . ?
O3D C5D H5E 110.0 . . ?
C6D C5D H5E 110.0 . . ?
K2 C5D H5E 75.1 . . ?
H5D C5D H5E 108.4 . . ?
O4D C6D C5D 107.2(5) . . ?
O4D C6D H6C 110.3 . . ?
C5D C6D H6C 110.3 . . ?
O4D C6D H6D 110.3 . . ?
C5D C6D H6D 110.3 . . ?
H6C C6D H6D 108.5 . . ?
C7D O4D C6D 112.7(6) . . ?
C7D O4D K2 124.8(4) . . ?
C6D O4D K2 118.0(5) . . ?
O4D C7D C8D 108.5(6) . . ?
O4D C7D H7C 110.0 . . ?
C8D C7D H7C 110.0 . . ?
O4D C7D H7D 110.0 . . ?
C8D C7D H7D 110.0 . . ?
H7C C7D H7D 108.4 . . ?
O5D C8D C7D 108.8(5) . . ?
O5D C8D H8D 109.9 . . ?
C7D C8D H8D 109.9 . . ?
O5D C8D H8E 109.9 . . ?
C7D C8D H8E 109.9 . . ?
H8D C8D H8E 108.3 . . ?
C8D O5D C9D 113.6(6) . . ?
C8D O5D K2 108.9(4) . . ?
C9D O5D K2 103.5(4) . . ?
O5D C9D C10D 110.7(5) . . ?
O5D C9D H9D 109.5 . . ?
C10D C9D H9D 109.5 . . ?
O5D C9D H9E 109.5 . . ?
C10D C9D H9E 109.5 . . ?
H9D C9D H9E 108.1 . . ?
O6D C10D C9D 110.9(5) . . ?
O6D C10D H10C 109.5 . . ?
C9D C10D H10C 109.5 . . ?
O6D C10D H10D 109.5 . . ?
C9D C10D H10D 109.5 . . ?
H10C C10D H10D 108.1 . . ?
C10D O6D C11D 112.3(5) . . ?
C10D O6D K2 121.1(4) . . ?
C11D O6D K2 117.4(4) . . ?
O6D C11D C12D 109.6(4) . . ?
O6D C11D H11C 109.8 . . ?
C12D C11D H11C 109.8 . . ?
O6D C11D H11D 109.8 . . ?
C12D C11D H11D 109.8 . . ?
H11C C11D H11D 108.2 . . ?
O1D C12D C11D 110.0(5) . . ?
O1D C12D H12C 109.7 . . ?
C11D C12D H12C 109.7 . . ?
O1D C12D H12D 109.7 . . ?
C11D C12D H12D 109.7 . . ?
H12C C12D H12D 108.2 . . ?

loop_
_geom_bond_atom_site_label_1
_geom_bond_atom_site_label_2
_geom_bond_distance
_geom_bond_site_symmetry_2
_geom_bond_publ_flag
Au1 P2 2.3230(4) . ?
Au1 P1 2.3237(3) . ?
B1A O1A 1.526(6) . ?
B1A C12A 1.621(6) . ?
B1A C1A 1.625(6) . ?
B1A C13A 1.655(7) . ?
O1A K1 2.708(4) . ?
O1A H1A 0.8400 . ?
O2A B2A 1.533(7) . ?
O2A K1 2.481(5) . ?
O2A2 B2A 1.431(9) . ?
O2A2 K1 2.458(7) . ?
C1A C2A 1.407(5) . ?
C1A C6A 1.436(5) . ?
C2A C3A 1.384(5) . ?
C2A H2B 0.9500 . ?
C3A C4A 1.398(5) . ?
C3A H3C 0.9500 . ?
C4A C5A 1.391(6) . ?
C4A H4C 0.9500 . ?
C5A C6A 1.407(5) . ?
C5A H5C 0.9500 . ?
C6A B2A 1.614(6) . ?
B2A C7A 1.619(7) . ?
B2A C25A 1.710(6) . ?
C7A C8A 1.411(7) . ?
C7A C12A 1.438(7) . ?
C8A C9A 1.378(6) . ?
C8A H8C 0.9500 . ?
C9A C10A 1.398(7) . ?
C9A H9C 0.9500 . ?
C10A C11A 1.381(6) . ?
C10A H10E 0.9500 . ?
C11A C12A 1.402(6) . ?
C11A H11E 0.9500 . ?
C13A C18A 1.408(7) . ?
C13A C14A 1.430(8) . ?
C14A C15A 1.402(9) . ?
C14A P1 1.901(11) . ?
C15A C16A 1.391(8) . ?
C15A H15A 0.9500 . ?
C16A C17A 1.373(7) . ?
C16A H16A 0.9500 . ?
C17A C18A 1.395(6) . ?
C17A H17A 0.9500 . ?
C18A H18A 0.9500 . ?
P1 C14B 1.760(13) . ?
P1 C19A 1.8541(15) . ?
P1 C22A 1.8635(14) . ?
C19A C21A 1.524(2) . ?
C19A C20A 1.533(2) . ?
C19A H19A 1.0000 . ?
C20A H20A 0.9800 . ?
C20A H20B 0.9800 . ?
C20A H20C 0.9800 . ?
C21A H21A 0.9800 . ?
C21A H21B 0.9800 . ?
C21A H21C 0.9800 . ?
C22A C24A 1.532(2) . ?
C22A C23A 1.533(2) . ?
C22A H22A 1.0000 . ?
C23A H23A 0.9800 . ?
C23A H23B 0.9800 . ?
C23A H23C 0.9800 . ?
C24A H24A 0.9800 . ?
C24A H24B 0.9800 . ?
C24A H24C 0.9800 . ?
C25A C30A 1.411(2) . ?
C25A C26A 1.413(2) . ?
C25A B2B 1.596(7) . ?
C26A C27A 1.406(2) . ?
C26A P2 1.8310(15) . ?
C27A C28A 1.391(2) . ?
C27A H27A 0.9500 . ?
C28A C29A 1.383(2) . ?
C28A H28A 0.9500 . ?
C29A C30A 1.383(2) . ?
C29A H29A 0.9500 . ?
C30A H30A 0.9500 . ?
P2 C34A 1.8517(15) . ?
P2 C31A 1.8710(17) . ?
C31A C33A 1.531(3) . ?
C31A C32A 1.531(2) . ?
C31A H31A 1.0000 . ?
C32A H32A 0.9800 . ?
C32A H32B 0.9800 . ?
C32A H32C 0.9800 . ?
C33A H33A 0.9800 . ?
C33A H33B 0.9800 . ?
C33A H33C 0.9800 . ?
C34A C35A 1.528(2) . ?
C34A C36A 1.529(2) . ?
C34A H34A 1.0000 . ?
C35A H35A 0.9800 . ?
C35A H35B 0.9800 . ?
C35A H35C 0.9800 . ?
C36A H36A 0.9800 . ?
C36A H36B 0.9800 . ?
C36A H36C 0.9800 . ?
K1 O2C 2.814(4) . ?
K1 O4C 2.907(6) . ?
K1 O6C 2.915(5) . ?
K1 O1C 2.957(4) . ?
K1 O3C 3.008(4) . ?
K1 O5C 3.111(5) . ?
O1C C1C 1.408(5) . ?
O1C C12C 1.434(5) . ?
C1C C2C 1.498(5) . ?
C1C H1C 0.9900 . ?
C1C H1D 0.9900 . ?
C2C O2C 1.420(5) . ?
C2C H2C 0.9900 . ?
C2C H2D 0.9900 . ?
O2C C3C 1.399(4) . ?
C3C C4C 1.505(6) . ?
C3C H3A 0.9900 . ?
C3C H3B 0.9900 . ?
C4C O3C 1.434(5) . ?
C4C H4A 0.9900 . ?
C4C H4B 0.9900 . ?
O3C C5C 1.411(6) . ?
C5C C6C 1.507(7) . ?
C5C H5A 0.9900 . ?
C5C H5B 0.9900 . ?
C6C O4C 1.409(8) . ?
C6C H6A 0.9900 . ?
C6C H6B 0.9900 . ?
O4C C7C 1.416(6) . ?
C7C C8C 1.502(7) . ?
C7C H7A 0.9900 . ?
C7C H7B 0.9900 . ?
C8C O5C 1.416(5) . ?
C8C H8A 0.9900 . ?
C8C H8B 0.9900 . ?
O5C C9C 1.436(6) . ?
C9C C10C 1.499(6) . ?
C9C H9A 0.9900 . ?
C9C H9B 0.9900 . ?
C10C O6C 1.429(5) . ?
C10C H10A 0.9900 . ?
C10C H10B 0.9900 . ?
O6C C11C 1.418(5) . ?
C11C C12C 1.509(6) . ?
C11C H11A 0.9900 . ?
C11C H11B 0.9900 . ?
C12C H12A 0.9900 . ?
C12C H12B 0.9900 . ?
B1B O1B 1.512(6) . ?
B1B C12B 1.619(7) . ?
B1B C1B 1.628(7) . ?
B1B C13B 1.650(8) . ?
O1B K2 2.691(5) . ?
O1B H1B 0.8400 . ?
C1B C2B 1.409(6) . ?
C1B C6B 1.429(6) . ?
C2B C3B 1.381(6) . ?
C2B H2F 0.9500 . ?
C3B C4B 1.388(6) . ?
C3B H3F 0.9500 . ?
C4B C5B 1.389(6) . ?
C4B H4F 0.9500 . ?
C5B C6B 1.403(6) . ?
C5B H5F 0.9500 . ?
C6B B2B 1.617(7) . ?
B2B C7B 1.626(7) . ?
B2B H2B1 1.1000 . ?
C7B C8B 1.411(7) . ?
C7B C12B 1.432(8) . ?
C8B C9B 1.376(7) . ?
C8B H8F 0.9500 . ?
C9B C10B 1.393(8) . ?
C9B H9F 0.9500 . ?
C10B C11B 1.389(7) . ?
C10B H10F 0.9500 . ?
C11B C12B 1.407(6) . ?
C11B H11F 0.9500 . ?
C13B C18B 1.407(7) . ?
C13B C14B 1.410(9) . ?
C14B C15B 1.415(10) . ?
C15B C16B 1.384(9) . ?
C15B H15B 0.9500 . ?
C16B C17B 1.380(8) . ?
C16B H16B 0.9500 . ?
C17B C18B 1.384(7) . ?
C17B H17B 0.9500 . ?
C18B H18B 0.9500 . ?
K2 O6D 2.837(6) . ?
K2 O3D 2.846(5) . ?
K2 O4D 2.868(7) . ?
K2 O2D 2.903(5) . ?
K2 O1D 2.955(5) . ?
K2 O5D 3.065(6) . ?
K2 C5D 3.503(6) . ?
O1D C1D 1.390(6) . ?
O1D C12D 1.430(7) . ?
C1D C2D 1.509(8) . ?
C1D H1E 0.9900 . ?
C1D H1F 0.9900 . ?
C2D O2D 1.414(6) . ?
C2D H2G 0.9900 . ?
C2D H2H 0.9900 . ?
O2D C3D 1.386(7) . ?
C3D C4D 1.484(8) . ?
C3D H3D 0.9900 . ?
C3D H3E 0.9900 . ?
C4D O3D 1.420(6) . ?
C4D H4D 0.9900 . ?
C4D H4E 0.9900 . ?
O3D C5D 1.420(7) . ?
C5D C6D 1.512(8) . ?
C5D H5D 0.9900 . ?
C5D H5E 0.9900 . ?
C6D O4D 1.396(8) . ?
C6D H6C 0.9900 . ?
C6D H6D 0.9900 . ?
O4D C7D 1.394(8) . ?
C7D C8D 1.487(9) . ?
C7D H7C 0.9900 . ?
C7D H7D 0.9900 . ?
C8D O5D 1.389(8) . ?
C8D H8D 0.9900 . ?
C8D H8E 0.9900 . ?
O5D C9D 1.409(8) . ?
C9D C10D 1.486(9) . ?
C9D H9D 0.9900 . ?
C9D H9E 0.9900 . ?
C10D O6D 1.396(8) . ?
C10D H10C 0.9900 . ?
C10D H10D 0.9900 . ?
O6D C11D 1.428(8) . ?
C11D C12D 1.487(9) . ?
C11D H11C 0.9900 . ?
C11D H11D 0.9900 . ?
C12D H12C 0.9900 . ?
C12D H12D 0.9900 . ?
